data_7157847
loop_
_publ_author_name
'Palate, Kleopas Y.'
'Epton, Ryan G.'
'Whitwood, Adrian C.'
'Lynam, Jason M.'
'Unsworth, William P.'

_publ_section_title
;
 Synthesis of macrocyclic and medium-sized ring thiolactones <i>via</i>
 the ring expansion of lactams.
;
_journal_issue 6
_journal_name_full 'Organic &amp; biomolecular chemistry'
_journal_page_first 1404
_journal_page_last 1411
_journal_paper_doi 10.1039/d0ob02502j
_journal_volume 19
_journal_year 2021
_chemical_formula_moiety 'C24 H36 N2 O3 S'
_chemical_formula_sum 'C24 H36 N2 O3 S'
_chemical_formula_weight 432.61
_chemical_melting_point 357
_chemical_name_systematic 5-benzyl-5,8-diaza-1-thiacycloicosane-4,7,20-trione
_space_group_crystal_system monoclinic
_space_group_IT_number 14
_space_group_name_Hall '-P 2ybc'
_space_group_name_H-M_alt 'P 1 21/c 1'
_atom_sites_solution_hydrogens mixed
_atom_sites_solution_primary dual
_audit_block_doi 10.5517/ccdc.csd.cc26h4mh
_audit_creation_date 2020-09-21
_audit_creation_method
;
Olex2 1.3
(compiled 2020.07.31 svn.rc2a77460 for OlexSys, GUI svn.r6145)
;
_audit_update_record
;
2020-10-23 deposited with the CCDC.	2021-01-18 downloaded from the CCDC.
;
_cell_angle_alpha 90
_cell_angle_beta 93.2577(14)
_cell_angle_gamma 90
_cell_formula_units_Z 8
_cell_length_a 9.65728(15)
_cell_length_b 15.7878(3)
_cell_length_c 31.1416(4)
_cell_measurement_reflns_used 6790
_cell_measurement_temperature 110.0(4)
_cell_measurement_theta_max 70.9900
_cell_measurement_theta_min 3.9900
_cell_volume 4740.40(13)
_computing_cell_refinement 'CrysAlisPro 1.171.40.82a (Rigaku OD, 2020)'
_computing_data_collection 'CrysAlisPro 1.171.40.82a (Rigaku OD, 2020)'
_computing_data_reduction 'CrysAlisPro 1.171.40.82a (Rigaku OD, 2020)'
_computing_molecular_graphics 'Olex2 1.3 (Dolomanov et al., 2009)'
_computing_publication_material 'Olex2 1.3 (Dolomanov et al., 2009)'
_computing_structure_refinement 'SHELXL 2018/3 (Sheldrick, 2015)'
_computing_structure_solution 'SHELXT  (Sheldrick, 2015)'
_diffrn_ambient_environment N~2~
_diffrn_ambient_temperature 110.0(4)
_diffrn_detector 'CCD plate'
_diffrn_detector_area_resol_mean 16.1450
_diffrn_detector_type Eos
_diffrn_measured_fraction_theta_full 0.998
_diffrn_measured_fraction_theta_max 0.998
_diffrn_measurement_details
;
List of Runs (angles in degrees, time in seconds):

  # Type    Start    End  Width  t~exp~   \w     \q     \k     \f   Frames
#--------------------------------------------------------------------------
  1  \w    -20.00  39.00   1.00   18.12    --    0.00  57.00 120.00   59
  2  \w     -6.00  24.00   1.00   18.12    --    0.00  77.00-180.00   30
  3  \w     43.00  68.00   1.00   18.12    --    0.00  57.00 120.00   25
  4  \w     74.00 116.00   1.00   72.46    --   54.00  57.00  60.00   42
  5  \w     66.00 123.00   1.00   72.46    --   54.00  57.00 120.00   57
  6  \w    -14.00  84.00   1.00   72.46    --   54.00 -77.00 -90.00   98
  7  \w    -14.00  75.00   1.00   72.46    --   54.00 -57.00 -30.00   89
  8  \w    114.00 150.00   1.00   72.46    --  108.00 111.00-150.00   36
  9  \w     53.00 107.00   1.00   72.46    --  108.00-111.00   0.00   54
 10  \w     48.00 106.00   1.00   72.46    --  108.00-111.00  90.00   58
 11  \w     75.00 178.00   1.00   72.46    --  108.00  25.00-150.00  103
 12  \w     63.00 109.00   1.00   72.46    --  108.00 178.00   0.00   46
 13  \w     63.00 103.00   1.00   72.46    --  108.00 -91.00-120.00   40
 14  \w    104.00 135.00   1.00   72.46    --  108.00 111.00   0.00   31
 15  \w    122.00 178.00   1.00   72.46    --  108.00 111.00 -90.00   56
 16  \w     62.00 131.00   1.00   72.46    --  108.00 -38.00-150.00   69
 17  \w    122.00 174.00   1.00   72.46    --  108.00 111.00-120.00   52
;
_diffrn_measurement_device 'four-circle diffractometer'
_diffrn_measurement_device_type 'SuperNova, Dual, Cu at home/near, Eos'
_diffrn_measurement_method '\w scans'
_diffrn_orient_matrix_type 'CrysAlisPro convention (1999,Acta A55,543-557)'
_diffrn_orient_matrix_UB_11 -0.0375972000
_diffrn_orient_matrix_UB_12 0.0929319000
_diffrn_orient_matrix_UB_13 0.0089228000
_diffrn_orient_matrix_UB_21 -0.1497046000
_diffrn_orient_matrix_UB_22 -0.0269426000
_diffrn_orient_matrix_UB_23 0.0080584000
_diffrn_orient_matrix_UB_31 0.0414751000
_diffrn_orient_matrix_UB_32 -0.0127588000
_diffrn_orient_matrix_UB_33 0.0480451000
_diffrn_radiation_monochromator mirror
_diffrn_radiation_probe x-ray
_diffrn_radiation_type 'Cu K\a'
_diffrn_radiation_wavelength 1.54184
_diffrn_reflns_av_R_equivalents 0.0241
_diffrn_reflns_av_unetI/netI 0.0334
_diffrn_reflns_Laue_measured_fraction_full 0.998
_diffrn_reflns_Laue_measured_fraction_max 0.998
_diffrn_reflns_limit_h_max 11
_diffrn_reflns_limit_h_min -11
_diffrn_reflns_limit_k_max 18
_diffrn_reflns_limit_k_min -18
_diffrn_reflns_limit_l_max 37
_diffrn_reflns_limit_l_min -23
_diffrn_reflns_number 18496
_diffrn_reflns_point_group_measured_fraction_full 0.998
_diffrn_reflns_point_group_measured_fraction_max 0.998
_diffrn_reflns_theta_full 67.065
_diffrn_reflns_theta_max 67.065
_diffrn_reflns_theta_min 3.991
_diffrn_source 'micro-focus sealed X-ray tube'
_diffrn_source_type 'SuperNova (Cu) X-ray Source'
_exptl_absorpt_coefficient_mu 1.419
_exptl_absorpt_correction_T_max 1.000
_exptl_absorpt_correction_T_min 0.685
_exptl_absorpt_correction_type gaussian
_exptl_absorpt_process_details
;
CrysAlisPro 1.171.40.82a (Rigaku Oxford Diffraction, 2020)
Numerical absorption correction based on gaussian integration over
a multifaceted crystal model
Empirical absorption correction using spherical harmonics,
implemented in SCALE3 ABSPACK scaling algorithm.
;
_exptl_crystal_colour 'clear colourless'
_exptl_crystal_colour_lustre clear
_exptl_crystal_colour_primary colourless
_exptl_crystal_density_diffrn 1.212
_exptl_crystal_description needle
_exptl_crystal_F_000 1872
_exptl_crystal_recrystallization_method 'crystallisation from dichloromethane and hexane'
_exptl_crystal_size_max 0.26
_exptl_crystal_size_mid 0.057
_exptl_crystal_size_min 0.032
_refine_diff_density_max 0.635
_refine_diff_density_min -0.311
_refine_diff_density_rms 0.045
_refine_ls_extinction_method none
_refine_ls_goodness_of_fit_ref 1.019
_refine_ls_hydrogen_treatment mixed
_refine_ls_matrix_type full
_refine_ls_number_parameters 820
_refine_ls_number_reflns 8452
_refine_ls_number_restraints 0
_refine_ls_restrained_S_all 1.019
_refine_ls_R_factor_all 0.0527
_refine_ls_R_factor_gt 0.0416
_refine_ls_shift/su_max 0.001
_refine_ls_shift/su_mean 0.000
_refine_ls_structure_factor_coef Fsqd
_refine_ls_weighting_details 'w=1/[\s^2^(Fo^2^)+(0.0459P)^2^+2.9922P] where P=(Fo^2^+2Fc^2^)/3'
_refine_ls_weighting_scheme calc
_refine_ls_wR_factor_gt 0.0983
_refine_ls_wR_factor_ref 0.1049
_reflns_Friedel_coverage 0.000
_reflns_number_gt 7096
_reflns_number_total 8452
_reflns_threshold_expression 'I > 2\s(I)'
_cod_data_source_file d0ob02502j2.cif
_cod_data_source_block wpu2009
_cod_depositor_comments 'Adding full bibliography for 7157847--7157849.cif.'
_cod_original_cell_volume 4740.42(12)
_cod_database_code 7157847
_shelx_shelxl_version_number 2018/3
_chemical_oxdiff_formula 'C24 H36 N2 O2 S1'
_chemical_oxdiff_usercomment 'Kleo Palate KP208_A'
_shelx_space_group_comment
;
The symmetry employed for this shelxl refinement is uniquely defined
by the following loop, which should always be used as a source of
symmetry information in preference to the above space-group names.
They are only intended as comments.
;
_reflns_odcompleteness_completeness 99.76
_reflns_odcompleteness_iscentric 1
_reflns_odcompleteness_theta 66.97
_olex2_refinement_description
;
1. Fixed Uiso
 At 1.2 times of:
  All C(H,H) groups, All C(H,H,H,H) groups
2. Uiso/Uaniso restraints and constraints
Uanis(C7A) = Uanis(C7)
Uanis(C6) = Uanis(C6A)
3. Others
 Sof(H5BC)=Sof(H5BD)=Sof(C6A)=Sof(H6AA)=Sof(H6AB)=Sof(C7A)=Sof(H7AA)=Sof(H7AB)=
 Sof(H8BC)=Sof(H8BD)=1-FVAR(1)
 Sof(H5AA)=Sof(H5AB)=Sof(C6)=Sof(H6A)=Sof(H6B)=Sof(C7)=Sof(H7A)=Sof(H7B)=
 Sof(H8AA)=Sof(H8AB)=FVAR(1)
4.a Secondary CH2 refined with riding coordinates:
 C5(H5AA,H5AB), C5(H5BC,H5BD), C6A(H6AA,H6AB), C7A(H7AA,H7AB), C8(H8AA,H8AB),
 C8(H8BC,H8BD)
;
_olex2_date_sample_data_collection 2020-09-10
_olex2_date_sample_submission 2020-08-28
_olex2_exptl_crystal_mounting_method 'oil on 200 micrometre micromount'
_olex2_submission_original_sample_id KP208_A
_olex2_submission_special_instructions 'No special instructions were received'
_oxdiff_exptl_absorpt_empirical_details
;
Empirical correction (ABSPACK) includes:
- Absorption correction using spherical harmonics
- Frame scaling
;
_oxdiff_exptl_absorpt_empirical_full_max 2.799
_oxdiff_exptl_absorpt_empirical_full_min 0.666

loop_
_space_group_symop_operation_xyz
'x, y, z'
'-x, y+1/2, -z+1/2'
'-x, -y, -z'
'x, -y-1/2, z-1/2'

loop_
_atom_site_label
_atom_site_type_symbol
_atom_site_fract_x
_atom_site_fract_y
_atom_site_fract_z
_atom_site_U_iso_or_equiv
_atom_site_adp_type
_atom_site_occupancy
_atom_site_site_symmetry_order
_atom_site_calc_flag
_atom_site_refinement_flags_posn
_atom_site_refinement_flags_adp
_atom_site_refinement_flags_occupancy
_atom_site_disorder_assembly
_atom_site_disorder_group
C1 C 0.60208(19) 0.67024(13) 0.22327(6) 0.0223(4) Uani 1 1 d . . . . .
H1A H 0.675(2) 0.6324(14) 0.2332(7) 0.025(6) Uiso 1 1 d . . . . .
H1B H 0.631(2) 0.6974(14) 0.1988(7) 0.029(6) Uiso 1 1 d . . . . .
C2 C 0.59166(18) 0.73657(12) 0.25825(6) 0.0196(4) Uani 1 1 d . . . . .
C3 C 0.4425(2) 0.81551(13) 0.30580(6) 0.0250(4) Uani 1 1 d . . . . .
H3A H 0.536(2) 0.8362(15) 0.3170(7) 0.034(6) Uiso 1 1 d . . . . .
H3B H 0.389(2) 0.8613(16) 0.2917(8) 0.041(7) Uiso 1 1 d . . . . .
C4 C 0.3718(2) 0.78073(13) 0.34427(6) 0.0223(4) Uani 1 1 d . . . . .
H4A H 0.423(2) 0.7339(14) 0.3581(7) 0.024(5) Uiso 1 1 d . . . . .
H4B H 0.286(3) 0.7567(16) 0.3353(7) 0.039(7) Uiso 1 1 d . . . . .
C5 C 0.3473(2) 0.84957(13) 0.37733(6) 0.0252(4) Uani 1 1 d . . . . .
H5AA H 0.305323 0.898139 0.362628 0.030 Uiso 0.901(3) 1 calc R U P A 1
H5AB H 0.436207 0.867447 0.390318 0.030 Uiso 0.901(3) 1 calc R U P A 1
H5BC H 0.256095 0.874108 0.371471 0.030 Uiso 0.099(3) 1 calc R U P A 2
H5BD H 0.415517 0.894145 0.374865 0.030 Uiso 0.099(3) 1 calc R U P A 2
C6 C 0.2536(2) 0.82175(15) 0.41334(7) 0.0248(5) Uani 0.901(3) 1 d . . P A 1
H6A H 0.155(2) 0.8095(14) 0.4016(7) 0.018(5) Uiso 0.901(3) 1 d . . P A 1
H6B H 0.251(2) 0.8681(16) 0.4346(8) 0.026(6) Uiso 0.901(3) 1 d . . P A 1
C6A C 0.358(2) 0.8113(13) 0.4267(6) 0.0248(5) Uani 0.099(3) 1 d . . P A 2
H6AA H 0.428886 0.767600 0.429804 0.030 Uiso 0.099(3) 1 calc R U P A 2
H6AB H 0.379632 0.855643 0.447615 0.030 Uiso 0.099(3) 1 calc R U P A 2
C7 C 0.3097(2) 0.74417(15) 0.43782(7) 0.0247(5) Uani 0.901(3) 1 d . . P A 1
H7A H 0.415(3) 0.7528(16) 0.4464(8) 0.034(7) Uiso 0.901(3) 1 d . . P A 1
H7B H 0.298(3) 0.6923(17) 0.4186(8) 0.033(7) Uiso 0.901(3) 1 d . . P A 1
C7A C 0.214(2) 0.7745(14) 0.4322(6) 0.0247(5) Uani 0.099(3) 1 d . . P A 2
H7AA H 0.187782 0.734558 0.409487 0.030 Uiso 0.099(3) 1 calc R U P A 2
H7AB H 0.144281 0.818737 0.432798 0.030 Uiso 0.099(3) 1 calc R U P A 2
C8 C 0.2363(2) 0.72654(14) 0.47958(6) 0.0320(5) Uani 1 1 d . . . . .
H8AA H 0.259892 0.770348 0.500579 0.038 Uiso 0.901(3) 1 calc R U P A 1
H8AB H 0.136607 0.727113 0.473705 0.038 Uiso 0.901(3) 1 calc R U P A 1
H8BC H 0.298489 0.764970 0.495513 0.038 Uiso 0.099(3) 1 calc R U P A 2
H8BD H 0.147032 0.734473 0.491783 0.038 Uiso 0.099(3) 1 calc R U P A 2
C9 C 0.2815(2) 0.64060(15) 0.49743(7) 0.0308(5) Uani 1 1 d . . . . .
H9A H 0.377(3) 0.6268(15) 0.4894(8) 0.039(6) Uiso 1 1 d . . . . .
H9B H 0.286(2) 0.6424(15) 0.5311(8) 0.037(6) Uiso 1 1 d . . . . .
C10 C 0.1854(2) 0.56857(14) 0.48201(6) 0.0278(5) Uani 1 1 d . . . . .
H10A H 0.099(2) 0.5681(15) 0.4989(8) 0.039(6) Uiso 1 1 d . . . . .
H10B H 0.146(2) 0.5822(14) 0.4527(7) 0.032(6) Uiso 1 1 d . . . . .
C11 C 0.2500(2) 0.48083(15) 0.48478(6) 0.0311(5) Uani 1 1 d . . . . .
H11A H 0.179(2) 0.4374(15) 0.4787(7) 0.030(6) Uiso 1 1 d . . . . .
H11B H 0.289(2) 0.4733(15) 0.5144(8) 0.037(6) Uiso 1 1 d . . . . .
C12 C 0.3642(2) 0.46445(15) 0.45350(6) 0.0276(4) Uani 1 1 d . . . . .
H12A H 0.445(2) 0.5016(14) 0.4609(7) 0.026(6) Uiso 1 1 d . . . . .
H12B H 0.394(2) 0.4033(17) 0.4556(8) 0.041(7) Uiso 1 1 d . . . . .
C13 C 0.3136(2) 0.48092(14) 0.40729(6) 0.0241(4) Uani 1 1 d . . . . .
H13A H 0.294(2) 0.5383(16) 0.4034(7) 0.033(6) Uiso 1 1 d . . . . .
H13B H 0.225(3) 0.4514(15) 0.4005(7) 0.037(6) Uiso 1 1 d . . . . .
C14 C 0.41283(19) 0.45555(12) 0.37386(6) 0.0208(4) Uani 1 1 d . . . . .
C15 C 0.4769(2) 0.44261(13) 0.28756(6) 0.0236(4) Uani 1 1 d . . . . .
H15A H 0.543(2) 0.4180(15) 0.3076(7) 0.033(6) Uiso 1 1 d . . . . .
H15B H 0.434(2) 0.4015(14) 0.2687(7) 0.025(5) Uiso 1 1 d . . . . .
C16 C 0.53782(19) 0.51602(13) 0.26386(6) 0.0208(4) Uani 1 1 d . . . . .
H16A H 0.567(2) 0.5587(14) 0.2837(7) 0.025(5) Uiso 1 1 d . . . . .
H16B H 0.616(2) 0.4966(15) 0.2508(7) 0.030(6) Uiso 1 1 d . . . . .
C17 C 0.43836(18) 0.55143(12) 0.22906(5) 0.0185(4) Uani 1 1 d . . . . .
C18 C 0.3921(2) 0.66015(14) 0.17386(6) 0.0239(4) Uani 1 1 d . . . . .
H18A H 0.299(2) 0.6318(13) 0.1724(6) 0.021(5) Uiso 1 1 d . . . . .
H18B H 0.380(2) 0.7241(17) 0.1803(8) 0.043(7) Uiso 1 1 d . . . . .
C19 C 0.46011(18) 0.64884(12) 0.13150(6) 0.0201(4) Uani 1 1 d . . . . .
C20 C 0.4479(2) 0.71184(13) 0.10033(6) 0.0244(4) Uani 1 1 d . . . . .
H20 H 0.401(2) 0.7627(16) 0.1064(7) 0.033(6) Uiso 1 1 d . . . . .
C21 C 0.5077(2) 0.70119(14) 0.06119(6) 0.0286(5) Uani 1 1 d . . . . .
H21 H 0.494(2) 0.7453(16) 0.0401(8) 0.037(6) Uiso 1 1 d . . . . .
C22 C 0.5801(2) 0.62865(14) 0.05292(6) 0.0284(5) Uani 1 1 d . . . . .
H22 H 0.624(2) 0.6223(15) 0.0265(7) 0.034(6) Uiso 1 1 d . . . . .
C23 C 0.5931(2) 0.56599(14) 0.08358(6) 0.0289(5) Uani 1 1 d . . . . .
H23 H 0.647(2) 0.5165(16) 0.0779(8) 0.039(7) Uiso 1 1 d . . . . .
C24 C 0.5334(2) 0.57566(13) 0.12287(6) 0.0262(4) Uani 1 1 d . . . . .
H24 H 0.545(2) 0.5323(15) 0.1448(7) 0.032(6) Uiso 1 1 d . . . . .
N1 N 0.46701(16) 0.75047(11) 0.27374(5) 0.0206(3) Uani 1 1 d . . . . .
H1 H 0.402(2) 0.7272(15) 0.2621(7) 0.025(6) Uiso 1 1 d . . . . .
N2 N 0.47547(15) 0.62530(10) 0.21046(5) 0.0194(3) Uani 1 1 d . . . . .
O1 O 0.69720(13) 0.77517(9) 0.27014(5) 0.0306(3) Uani 1 1 d . . . . .
O2 O 0.52570(14) 0.42431(9) 0.38146(4) 0.0297(3) Uani 1 1 d . . . . .
O3 O 0.33043(13) 0.51405(9) 0.21791(4) 0.0255(3) Uani 1 1 d . . . . .
S1 S 0.34078(5) 0.47749(3) 0.32115(2) 0.02414(12) Uani 1 1 d . . . . .
C25 C 0.95915(19) 0.89761(12) 0.25705(6) 0.0209(4) Uani 1 1 d . . . . .
H25A H 0.897(2) 0.8682(13) 0.2747(6) 0.020(5) Uiso 1 1 d . . . . .
H25B H 0.905(2) 0.9289(14) 0.2361(7) 0.028(6) Uiso 1 1 d . . . . .
C26 C 1.04421(18) 0.96078(12) 0.28470(6) 0.0186(4) Uani 1 1 d . . . . .
C27 C 1.0326(2) 1.08704(13) 0.32990(6) 0.0251(4) Uani 1 1 d . . . . .
H27A H 1.122(2) 1.0987(15) 0.3198(7) 0.032(6) Uiso 1 1 d . . . . .
H27B H 0.974(2) 1.1396(15) 0.3260(7) 0.032(6) Uiso 1 1 d . . . . .
C28 C 1.0427(2) 1.05900(14) 0.37664(7) 0.0263(4) Uani 1 1 d . . . . .
H28A H 1.095(2) 1.0066(16) 0.3790(7) 0.032(6) Uiso 1 1 d . . . . .
H28B H 1.098(2) 1.1023(15) 0.3933(7) 0.032(6) Uiso 1 1 d . . . . .
C29 C 0.9033(2) 1.04616(16) 0.39566(7) 0.0304(5) Uani 1 1 d . . . . .
H29A H 0.848(2) 1.0022(15) 0.3796(7) 0.033(6) Uiso 1 1 d . . . . .
H29B H 0.848(2) 1.0983(16) 0.3906(7) 0.032(6) Uiso 1 1 d . . . . .
C30 C 0.9152(2) 1.02398(17) 0.44350(7) 0.0332(5) Uani 1 1 d . . . . .
H30A H 0.950(2) 1.0734(15) 0.4575(7) 0.030(6) Uiso 1 1 d . . . . .
H30B H 0.988(2) 0.9801(14) 0.4493(6) 0.021(5) Uiso 1 1 d . . . . .
C31 C 0.7782(2) 0.99405(17) 0.46106(7) 0.0362(5) Uani 1 1 d . . . . .
H31A H 0.710(3) 1.0377(17) 0.4547(8) 0.048(7) Uiso 1 1 d . . . . .
H31B H 0.790(2) 0.9905(15) 0.4934(8) 0.033(6) Uiso 1 1 d . . . . .
C32 C 0.7289(2) 0.90756(16) 0.44393(7) 0.0354(5) Uani 1 1 d . . . . .
H32A H 0.712(2) 0.9093(15) 0.4130(8) 0.032(6) Uiso 1 1 d . . . . .
H32B H 0.638(3) 0.8951(16) 0.4554(8) 0.044(7) Uiso 1 1 d . . . . .
C33 C 0.8284(2) 0.83550(17) 0.45521(8) 0.0392(6) Uani 1 1 d . . . . .
H33A H 0.864(3) 0.8441(16) 0.4841(8) 0.042(7) Uiso 1 1 d . . . . .
H33B H 0.909(3) 0.8419(17) 0.4373(9) 0.054(8) Uiso 1 1 d . . . . .
C34 C 0.7692(3) 0.74577(17) 0.44933(8) 0.0406(6) Uani 1 1 d . . . . .
H34A H 0.850(3) 0.7009(18) 0.4542(8) 0.053(8) Uiso 1 1 d . . . . .
H34B H 0.691(3) 0.7409(18) 0.4696(9) 0.055(8) Uiso 1 1 d . . . . .
C35 C 0.7101(2) 0.72774(15) 0.40412(7) 0.0328(5) Uani 1 1 d . . . . .
H35A H 0.786(2) 0.7417(15) 0.3836(7) 0.036(6) Uiso 1 1 d . . . . .
H35B H 0.625(3) 0.7732(16) 0.3989(8) 0.044(7) Uiso 1 1 d . . . . .
C36 C 0.6647(2) 0.63581(14) 0.39757(8) 0.0353(5) Uani 1 1 d . . . . .
H36A H 0.608(2) 0.6186(16) 0.4229(8) 0.042(7) Uiso 1 1 d . . . . .
H36B H 0.598(3) 0.6324(16) 0.3673(8) 0.044(7) Uiso 1 1 d . . . . .
C37 C 0.7844(2) 0.57264(14) 0.39352(7) 0.0293(5) Uani 1 1 d . . . . .
H37A H 0.850(2) 0.5754(14) 0.4170(7) 0.029(6) Uiso 1 1 d . . . . .
H37B H 0.750(2) 0.5158(16) 0.3912(7) 0.034(6) Uiso 1 1 d . . . . .
C38 C 0.85472(19) 0.59010(12) 0.35248(7) 0.0245(4) Uani 1 1 d . . . . .
C39 C 1.0718(2) 0.64494(13) 0.30545(7) 0.0254(4) Uani 1 1 d . . . . .
H39A H 1.026(2) 0.6058(14) 0.2877(7) 0.021(5) Uiso 1 1 d . . . . .
H39B H 1.172(2) 0.6371(15) 0.3047(7) 0.035(6) Uiso 1 1 d . . . . .
C40 C 1.02409(18) 0.73379(12) 0.29380(6) 0.0192(4) Uani 1 1 d . . . . .
H40A H 1.052(2) 0.7716(14) 0.3164(7) 0.025(5) Uiso 1 1 d . . . . .
H40B H 0.925(2) 0.7363(13) 0.2895(6) 0.021(5) Uiso 1 1 d . . . . .
C41 C 1.08924(17) 0.76337(12) 0.25310(5) 0.0173(4) Uani 1 1 d . . . . .
C42 C 1.1081(2) 0.86662(14) 0.19661(6) 0.0270(4) Uani 1 1 d . . . . .
H42A H 1.110(2) 0.9290(16) 0.1971(7) 0.033(6) Uiso 1 1 d . . . . .
H42B H 1.202(3) 0.8489(16) 0.1968(8) 0.041(7) Uiso 1 1 d . . . . .
C43 C 1.0298(2) 0.83511(12) 0.15616(6) 0.0218(4) Uani 1 1 d . . . . .
C44 C 1.0928(2) 0.83760(14) 0.11696(7) 0.0311(5) Uani 1 1 d . . . . .
H44 H 1.186(2) 0.8575(15) 0.1176(7) 0.034(6) Uiso 1 1 d . . . . .
C45 C 1.0221(3) 0.80910(15) 0.07947(7) 0.0388(6) Uani 1 1 d . . . . .
H45 H 1.068(3) 0.8101(17) 0.0536(9) 0.052(8) Uiso 1 1 d . . . . .
C46 C 0.8888(3) 0.77850(14) 0.08047(7) 0.0349(5) Uani 1 1 d . . . . .
H46 H 0.841(2) 0.7575(16) 0.0547(8) 0.039(6) Uiso 1 1 d . . . . .
C47 C 0.8253(2) 0.77589(14) 0.11912(7) 0.0296(5) Uani 1 1 d . . . . .
H47 H 0.730(3) 0.7521(16) 0.1200(8) 0.040(7) Uiso 1 1 d . . . . .
C48 C 0.8953(2) 0.80358(13) 0.15654(6) 0.0232(4) Uani 1 1 d . . . . .
H48 H 0.851(2) 0.8012(14) 0.1834(7) 0.026(5) Uiso 1 1 d . . . . .
N3 N 0.97031(16) 1.02331(11) 0.30105(5) 0.0214(3) Uani 1 1 d . . . . .
H3 H 0.888(3) 1.0228(15) 0.2958(7) 0.032(6) Uiso 1 1 d . . . . .
N4 N 1.04699(15) 0.83797(10) 0.23600(5) 0.0200(3) Uani 1 1 d . . . . .
O4 O 1.17087(12) 0.95378(9) 0.29090(4) 0.0260(3) Uani 1 1 d . . . . .
O5 O 0.79657(15) 0.58700(11) 0.31726(5) 0.0420(4) Uani 1 1 d . . . . .
O6 O 1.17736(13) 0.71957(9) 0.23620(4) 0.0241(3) Uani 1 1 d . . . . .
S2 S 1.03164(5) 0.61731(4) 0.35987(2) 0.03051(13) Uani 1 1 d . . . . .

loop_
_atom_site_aniso_label
_atom_site_aniso_U_11
_atom_site_aniso_U_22
_atom_site_aniso_U_33
_atom_site_aniso_U_23
_atom_site_aniso_U_13
_atom_site_aniso_U_12
C1 0.0193(9) 0.0228(10) 0.0255(9) 0.0003(8) 0.0077(8) -0.0035(8)
C2 0.0181(9) 0.0152(9) 0.0254(9) 0.0043(8) 0.0003(7) -0.0004(8)
C3 0.0311(11) 0.0187(10) 0.0257(10) -0.0014(8) 0.0056(8) 0.0012(9)
C4 0.0219(9) 0.0213(10) 0.0236(9) -0.0024(8) 0.0015(8) -0.0035(9)
C5 0.0308(10) 0.0190(10) 0.0261(10) -0.0015(8) 0.0036(8) -0.0024(8)
C6 0.0249(11) 0.0235(12) 0.0262(11) -0.0024(10) 0.0048(9) 0.0027(10)
C6A 0.0249(11) 0.0235(12) 0.0262(11) -0.0024(10) 0.0048(9) 0.0027(10)
C7 0.0241(11) 0.0254(12) 0.0249(11) -0.0015(9) 0.0038(9) 0.0012(9)
C7A 0.0241(11) 0.0254(12) 0.0249(11) -0.0015(9) 0.0038(9) 0.0012(9)
C8 0.0367(11) 0.0371(13) 0.0225(10) -0.0007(9) 0.0038(8) -0.0075(10)
C9 0.0269(10) 0.0382(13) 0.0275(10) -0.0056(9) 0.0035(8) -0.0029(10)
C10 0.0254(10) 0.0373(13) 0.0211(9) -0.0032(9) 0.0064(8) -0.0042(9)
C11 0.0343(11) 0.0386(13) 0.0205(10) 0.0025(9) 0.0033(8) -0.0032(10)
C12 0.0302(11) 0.0314(12) 0.0210(9) 0.0021(9) -0.0008(8) 0.0035(10)
C13 0.0247(10) 0.0259(11) 0.0216(9) 0.0002(8) -0.0007(8) 0.0028(9)
C14 0.0220(9) 0.0162(9) 0.0241(9) 0.0003(8) 0.0004(7) -0.0027(8)
C15 0.0275(10) 0.0234(11) 0.0205(9) -0.0025(8) 0.0062(8) 0.0031(9)
C16 0.0177(9) 0.0240(10) 0.0207(9) -0.0045(8) 0.0016(7) 0.0001(8)
C17 0.0164(8) 0.0208(10) 0.0188(8) -0.0070(7) 0.0050(7) -0.0017(8)
C18 0.0221(9) 0.0265(11) 0.0236(9) 0.0024(8) 0.0064(7) 0.0038(9)
C19 0.0177(8) 0.0219(10) 0.0209(9) 0.0010(8) 0.0019(7) 0.0005(8)
C20 0.0230(9) 0.0227(11) 0.0276(10) 0.0020(8) 0.0004(8) 0.0050(8)
C21 0.0285(10) 0.0327(12) 0.0244(10) 0.0110(9) 0.0000(8) -0.0001(9)
C22 0.0264(10) 0.0399(13) 0.0194(9) -0.0003(9) 0.0056(8) -0.0002(9)
C23 0.0318(11) 0.0308(12) 0.0248(10) -0.0031(9) 0.0078(8) 0.0083(10)
C24 0.0346(11) 0.0225(11) 0.0222(9) 0.0050(8) 0.0057(8) 0.0075(9)
N1 0.0173(8) 0.0209(9) 0.0238(8) -0.0041(7) 0.0028(6) -0.0032(7)
N2 0.0196(7) 0.0211(8) 0.0179(7) -0.0006(6) 0.0039(6) -0.0013(7)
O1 0.0167(6) 0.0222(7) 0.0526(9) -0.0073(7) -0.0016(6) -0.0017(6)
O2 0.0275(7) 0.0327(8) 0.0288(7) 0.0042(6) 0.0004(6) 0.0092(7)
O3 0.0187(6) 0.0238(7) 0.0337(7) -0.0037(6) -0.0027(5) -0.0046(6)
S1 0.0201(2) 0.0338(3) 0.0187(2) 0.0026(2) 0.00249(17) 0.0029(2)
C25 0.0161(8) 0.0190(10) 0.0271(9) 0.0013(8) -0.0017(8) 0.0019(8)
C26 0.0175(9) 0.0180(10) 0.0202(8) 0.0045(7) 0.0009(7) 0.0004(7)
C27 0.0235(10) 0.0191(10) 0.0330(11) -0.0027(8) 0.0029(8) -0.0023(9)
C28 0.0230(10) 0.0235(11) 0.0320(10) -0.0035(9) -0.0036(8) -0.0020(9)
C29 0.0252(10) 0.0382(13) 0.0273(10) 0.0012(10) -0.0025(8) 0.0006(10)
C30 0.0331(11) 0.0397(14) 0.0259(10) -0.0018(10) -0.0057(9) -0.0028(11)
C31 0.0366(12) 0.0493(15) 0.0229(10) 0.0018(10) 0.0023(9) 0.0052(11)
C32 0.0323(11) 0.0523(15) 0.0217(10) 0.0016(10) 0.0020(9) -0.0114(11)
C33 0.0333(12) 0.0491(16) 0.0346(12) -0.0008(11) -0.0036(10) -0.0081(11)
C34 0.0382(13) 0.0407(14) 0.0424(13) 0.0084(11) -0.0021(10) -0.0070(12)
C35 0.0334(11) 0.0289(12) 0.0366(11) 0.0016(10) 0.0065(9) 0.0014(10)
C36 0.0331(11) 0.0250(12) 0.0492(13) 0.0016(10) 0.0145(10) 0.0004(10)
C37 0.0259(10) 0.0223(11) 0.0402(12) 0.0049(9) 0.0060(9) -0.0002(9)
C38 0.0217(9) 0.0156(10) 0.0360(11) -0.0022(8) -0.0006(8) 0.0004(8)
C39 0.0216(10) 0.0247(11) 0.0301(10) 0.0028(9) 0.0047(8) 0.0033(9)
C40 0.0149(9) 0.0219(10) 0.0208(9) -0.0027(8) 0.0010(7) 0.0034(8)
C41 0.0132(8) 0.0194(10) 0.0192(8) -0.0061(7) -0.0007(7) -0.0031(7)
C42 0.0263(10) 0.0274(12) 0.0278(10) 0.0030(9) 0.0062(8) -0.0084(9)
C43 0.0290(10) 0.0137(9) 0.0235(9) 0.0041(7) 0.0074(8) 0.0021(8)
C44 0.0370(12) 0.0245(11) 0.0331(11) 0.0039(9) 0.0147(9) -0.0007(10)
C45 0.0610(15) 0.0344(13) 0.0228(10) 0.0023(9) 0.0172(10) 0.0026(12)
C46 0.0546(14) 0.0275(12) 0.0221(10) 0.0002(9) -0.0010(10) 0.0007(11)
C47 0.0356(11) 0.0247(11) 0.0281(10) 0.0006(9) -0.0007(9) 0.0020(9)
C48 0.0276(10) 0.0209(10) 0.0215(9) 0.0009(8) 0.0044(8) 0.0021(8)
N3 0.0148(8) 0.0217(9) 0.0276(8) -0.0013(7) 0.0003(6) 0.0012(7)
N4 0.0191(7) 0.0205(8) 0.0208(7) 0.0003(6) 0.0034(6) -0.0019(7)
O4 0.0145(6) 0.0294(8) 0.0338(7) -0.0036(6) -0.0013(5) 0.0022(6)
O5 0.0308(8) 0.0584(11) 0.0359(8) -0.0078(8) -0.0055(7) -0.0162(8)
O6 0.0176(6) 0.0270(8) 0.0283(7) -0.0079(6) 0.0075(5) 0.0000(6)
S2 0.0187(2) 0.0395(3) 0.0327(3) 0.0146(2) -0.00370(19) -0.0005(2)

loop_
_atom_type_symbol
_atom_type_description
_atom_type_scat_dispersion_real
_atom_type_scat_dispersion_imag
_atom_type_scat_source
C C 0.0181 0.0091 'International Tables Vol C Tables 4.2.6.8 and 6.1.1.4'
H H 0.0000 0.0000 'International Tables Vol C Tables 4.2.6.8 and 6.1.1.4'
N N 0.0311 0.0180 'International Tables Vol C Tables 4.2.6.8 and 6.1.1.4'
O O 0.0492 0.0322 'International Tables Vol C Tables 4.2.6.8 and 6.1.1.4'
S S 0.3331 0.5567 'International Tables Vol C Tables 4.2.6.8 and 6.1.1.4'

loop_
_exptl_crystal_face_index_h
_exptl_crystal_face_index_k
_exptl_crystal_face_index_l
_exptl_crystal_face_perp_dist
0 -1 1 0.0221
0 1 -1 0.0236
0 0 1 0.0187
0 0 -1 0.0133
1 0 0 0.1281
-1 0 0 0.1313
0 1 1 0.0217
2 2 1 0.1063
-1 0 2 0.1115

loop_
_geom_angle_atom_site_label_1
_geom_angle_atom_site_label_2
_geom_angle_atom_site_label_3
_geom_angle
_geom_angle_site_symmetry_1
_geom_angle_site_symmetry_3
_geom_angle_publ_flag
H1A C1 H1B 107.3(18) . . ?
C2 C1 H1A 106.0(13) . . ?
C2 C1 H1B 107.8(14) . . ?
N2 C1 H1A 112.1(13) . . ?
N2 C1 H1B 106.8(13) . . ?
N2 C1 C2 116.46(15) . . ?
N1 C2 C1 117.95(16) . . ?
O1 C2 C1 118.13(16) . . ?
O1 C2 N1 123.91(18) . . ?
H3A C3 H3B 110.8(19) . . ?
C4 C3 H3A 106.4(13) . . ?
C4 C3 H3B 112.0(14) . . ?
N1 C3 H3A 106.8(13) . . ?
N1 C3 H3B 108.3(14) . . ?
N1 C3 C4 112.54(16) . . ?
C3 C4 H4A 112.4(12) . . ?
C3 C4 H4B 109.9(14) . . ?
C3 C4 C5 111.70(16) . . ?
H4A C4 H4B 104.1(19) . . ?
C5 C4 H4A 109.7(12) . . ?
C5 C4 H4B 108.8(15) . . ?
C4 C5 H5AA 108.7 . . ?
C4 C5 H5AB 108.7 . . ?
C4 C5 H5BC 109.4 . . ?
C4 C5 H5BD 109.4 . . ?
C4 C5 C6 114.04(17) . . ?
C4 C5 C6A 111.3(7) . . ?
H5AA C5 H5AB 107.6 . . ?
H5BC C5 H5BD 108.0 . . ?
C6 C5 H5AA 108.7 . . ?
C6 C5 H5AB 108.7 . . ?
C6A C5 H5BC 109.4 . . ?
C6A C5 H5BD 109.4 . . ?
C5 C6 H6A 111.4(12) . . ?
C5 C6 H6B 108.5(14) . . ?
H6A C6 H6B 108.7(18) . . ?
C7 C6 C5 112.65(17) . . ?
C7 C6 H6A 109.0(13) . . ?
C7 C6 H6B 106.4(14) . . ?
C5 C6A H6AA 111.1 . . ?
C5 C6A H6AB 111.1 . . ?
H6AA C6A H6AB 109.1 . . ?
C7A C6A C5 103.4(14) . . ?
C7A C6A H6AA 111.1 . . ?
C7A C6A H6AB 111.1 . . ?
C6 C7 H7A 109.6(15) . . ?
C6 C7 H7B 109.1(14) . . ?
C6 C7 C8 113.53(18) . . ?
H7A C7 H7B 109(2) . . ?
C8 C7 H7A 107.1(14) . . ?
C8 C7 H7B 108.0(14) . . ?
C6A C7A H7AA 111.5 . . ?
C6A C7A H7AB 111.5 . . ?
C6A C7A C8 101.4(14) . . ?
H7AA C7A H7AB 109.3 . . ?
C8 C7A H7AA 111.5 . . ?
C8 C7A H7AB 111.5 . . ?
C7 C8 H8AA 109.8 . . ?
C7 C8 H8AB 109.8 . . ?
C7A C8 H8BC 102.4 . . ?
C7A C8 H8BD 102.4 . . ?
H8AA C8 H8AB 108.2 . . ?
H8BC C8 H8BD 104.9 . . ?
C9 C8 C7 109.49(18) . . ?
C9 C8 C7A 138.7(7) . . ?
C9 C8 H8AA 109.8 . . ?
C9 C8 H8AB 109.8 . . ?
C9 C8 H8BC 102.4 . . ?
C9 C8 H8BD 102.4 . . ?
C8 C9 H9A 110.8(14) . . ?
C8 C9 H9B 109.7(13) . . ?
C8 C9 C10 113.12(18) . . ?
H9A C9 H9B 105.6(18) . . ?
C10 C9 H9A 108.2(14) . . ?
C10 C9 H9B 109.1(13) . . ?
C9 C10 H10A 110.2(14) . . ?
C9 C10 H10B 108.9(13) . . ?
H10A C10 H10B 101.3(18) . . ?
C11 C10 C9 114.84(18) . . ?
C11 C10 H10A 108.2(14) . . ?
C11 C10 H10B 112.6(13) . . ?
C10 C11 H11A 110.1(13) . . ?
C10 C11 H11B 107.3(14) . . ?
C10 C11 C12 115.17(18) . . ?
H11A C11 H11B 108.8(19) . . ?
C12 C11 H11A 106.3(13) . . ?
C12 C11 H11B 109.1(13) . . ?
C11 C12 H12A 109.8(12) . . ?
C11 C12 H12B 109.4(14) . . ?
H12A C12 H12B 109.4(19) . . ?
C13 C12 C11 111.69(17) . . ?
C13 C12 H12A 108.9(12) . . ?
C13 C12 H12B 107.6(14) . . ?
C12 C13 H13A 110.1(14) . . ?
C12 C13 H13B 110.5(14) . . ?
H13A C13 H13B 105.5(19) . . ?
C14 C13 C12 115.24(16) . . ?
C14 C13 H13A 107.4(14) . . ?
C14 C13 H13B 107.6(14) . . ?
C13 C14 S1 110.75(13) . . ?
O2 C14 C13 125.10(17) . . ?
O2 C14 S1 124.15(15) . . ?
H15A C15 H15B 112.1(19) . . ?
C16 C15 H15A 111.6(14) . . ?
C16 C15 H15B 112.8(13) . . ?
C16 C15 S1 111.36(14) . . ?
S1 C15 H15A 103.2(14) . . ?
S1 C15 H15B 105.1(13) . . ?
C15 C16 H16A 109.7(13) . . ?
C15 C16 H16B 108.0(14) . . ?
C15 C16 C17 112.58(16) . . ?
H16A C16 H16B 107.5(18) . . ?
C17 C16 H16A 110.8(13) . . ?
C17 C16 H16B 108.0(13) . . ?
N2 C17 C16 116.74(15) . . ?
O3 C17 C16 121.19(17) . . ?
O3 C17 N2 122.06(17) . . ?
H18A C18 H18B 109.3(18) . . ?
C19 C18 H18A 109.8(11) . . ?
C19 C18 H18B 110.1(14) . . ?
N2 C18 H18A 108.6(12) . . ?
N2 C18 H18B 106.2(13) . . ?
N2 C18 C19 112.76(15) . . ?
C20 C19 C18 119.96(17) . . ?
C24 C19 C18 121.10(17) . . ?
C24 C19 C20 118.93(17) . . ?
C19 C20 H20 119.3(14) . . ?
C21 C20 C19 120.23(19) . . ?
C21 C20 H20 120.5(14) . . ?
C20 C21 H21 117.6(14) . . ?
C22 C21 C20 120.47(19) . . ?
C22 C21 H21 121.9(14) . . ?
C21 C22 H22 120.5(14) . . ?
C21 C22 C23 119.77(18) . . ?
C23 C22 H22 119.7(14) . . ?
C22 C23 H23 119.0(14) . . ?
C22 C23 C24 120.4(2) . . ?
C24 C23 H23 120.5(14) . . ?
C19 C24 C23 120.18(18) . . ?
C19 C24 H24 119.4(13) . . ?
C23 C24 H24 120.4(13) . . ?
C2 N1 C3 123.01(17) . . ?
C2 N1 H1 117.6(16) . . ?
C3 N1 H1 118.7(16) . . ?
C1 N2 C18 116.60(16) . . ?
C17 N2 C1 122.77(16) . . ?
C17 N2 C18 120.49(16) . . ?
C14 S1 C15 102.41(9) . . ?
H25A C25 H25B 108.0(17) . . ?
C26 C25 H25A 109.1(12) . . ?
C26 C25 H25B 107.8(13) . . ?
N4 C25 H25A 110.1(12) . . ?
N4 C25 H25B 110.0(13) . . ?
N4 C25 C26 111.70(15) . . ?
N3 C26 C25 114.57(15) . . ?
O4 C26 C25 121.82(17) . . ?
O4 C26 N3 123.61(17) . . ?
H27A C27 H27B 108.3(19) . . ?
C28 C27 H27A 111.2(13) . . ?
C28 C27 H27B 111.1(13) . . ?
N3 C27 H27A 106.3(14) . . ?
N3 C27 H27B 106.6(13) . . ?
N3 C27 C28 113.06(17) . . ?
C27 C28 H28A 109.1(13) . . ?
C27 C28 H28B 107.7(13) . . ?
H28A C28 H28B 106.9(18) . . ?
C29 C28 C27 113.79(17) . . ?
C29 C28 H28A 108.9(14) . . ?
C29 C28 H28B 110.3(13) . . ?
C28 C29 H29A 111.1(13) . . ?
C28 C29 H29B 108.0(13) . . ?
C28 C29 C30 113.11(17) . . ?
H29A C29 H29B 103.5(18) . . ?
C30 C29 H29A 109.9(13) . . ?
C30 C29 H29B 110.8(13) . . ?
C29 C30 H30A 105.4(14) . . ?
C29 C30 H30B 110.5(12) . . ?
C29 C30 C31 113.53(18) . . ?
H30A C30 H30B 105.0(17) . . ?
C31 C30 H30A 112.5(14) . . ?
C31 C30 H30B 109.5(12) . . ?
C30 C31 H31A 107.3(16) . . ?
C30 C31 H31B 109.0(13) . . ?
H31A C31 H31B 106(2) . . ?
C32 C31 C30 114.06(19) . . ?
C32 C31 H31A 111.9(16) . . ?
C32 C31 H31B 108.2(13) . . ?
C31 C32 H32A 110.7(14) . . ?
C31 C32 H32B 108.5(15) . . ?
H32A C32 H32B 105.2(19) . . ?
C33 C32 C31 114.03(19) . . ?
C33 C32 H32A 108.7(14) . . ?
C33 C32 H32B 109.4(15) . . ?
C32 C33 H33A 107.7(15) . . ?
C32 C33 H33B 107.4(16) . . ?
C32 C33 C34 115.97(19) . . ?
H33A C33 H33B 105(2) . . ?
C34 C33 H33A 110.9(15) . . ?
C34 C33 H33B 109.1(16) . . ?
C33 C34 H34A 109.6(15) . . ?
C33 C34 H34B 106.3(16) . . ?
H34A C34 H34B 115(2) . . ?
C35 C34 C33 113.7(2) . . ?
C35 C34 H34A 104.1(14) . . ?
C35 C34 H34B 107.9(15) . . ?
C34 C35 H35A 107.3(13) . . ?
C34 C35 H35B 104.8(13) . . ?
C34 C35 C36 113.1(2) . . ?
H35A C35 H35B 108.7(18) . . ?
C36 C35 H35A 109.4(13) . . ?
C36 C35 H35B 113.3(13) . . ?
C35 C36 H36A 108.2(14) . . ?
C35 C36 H36B 107.9(13) . . ?
C35 C36 C37 114.60(19) . . ?
H36A C36 H36B 109.2(18) . . ?
C37 C36 H36A 109.4(14) . . ?
C37 C36 H36B 107.4(13) . . ?
C36 C37 H37A 112.5(14) . . ?
C36 C37 H37B 110.8(14) . . ?
H37A C37 H37B 108.5(19) . . ?
C38 C37 C36 109.17(18) . . ?
C38 C37 H37A 109.6(13) . . ?
C38 C37 H37B 106.2(14) . . ?
C37 C38 S2 114.45(15) . . ?
O5 C38 C37 123.77(18) . . ?
O5 C38 S2 121.78(16) . . ?
H39A C39 H39B 109.8(19) . . ?
C40 C39 H39A 110.4(13) . . ?
C40 C39 H39B 113.6(14) . . ?
C40 C39 S2 111.62(14) . . ?
S2 C39 H39A 106.2(13) . . ?
S2 C39 H39B 104.8(13) . . ?
C39 C40 H40A 109.7(13) . . ?
C39 C40 H40B 111.0(13) . . ?
C39 C40 C41 110.46(15) . . ?
H40A C40 H40B 108.2(17) . . ?
C41 C40 H40A 108.2(13) . . ?
C41 C40 H40B 109.2(12) . . ?
N4 C41 C40 117.90(15) . . ?
O6 C41 C40 120.69(17) . . ?
O6 C41 N4 121.40(16) . . ?
H42A C42 H42B 106(2) . . ?
C43 C42 H42A 110.3(13) . . ?
C43 C42 H42B 109.8(15) . . ?
N4 C42 H42A 107.7(13) . . ?
N4 C42 H42B 109.6(15) . . ?
N4 C42 C43 112.91(16) . . ?
C44 C43 C42 119.75(18) . . ?
C48 C43 C42 122.15(17) . . ?
C48 C43 C44 118.10(19) . . ?
C43 C44 H44 116.8(14) . . ?
C45 C44 C43 120.5(2) . . ?
C45 C44 H44 122.7(14) . . ?
C44 C45 H45 118.7(16) . . ?
C46 C45 C44 120.6(2) . . ?
C46 C45 H45 120.7(16) . . ?
C45 C46 H46 120.7(14) . . ?
C45 C46 C47 119.5(2) . . ?
C47 C46 H46 119.9(14) . . ?
C46 C47 H47 119.5(14) . . ?
C46 C47 C48 120.2(2) . . ?
C48 C47 H47 120.2(14) . . ?
C43 C48 H48 118.9(13) . . ?
C47 C48 C43 121.16(18) . . ?
C47 C48 H48 119.9(13) . . ?
C26 N3 C27 122.36(16) . . ?
C26 N3 H3 117.4(18) . . ?
C27 N3 H3 120.1(17) . . ?
C25 N4 C42 116.93(16) . . ?
C41 N4 C25 124.17(15) . . ?
C41 N4 C42 118.33(16) . . ?
C38 S2 C39 101.17(10) . . ?

loop_
_geom_bond_atom_site_label_1
_geom_bond_atom_site_label_2
_geom_bond_distance
_geom_bond_site_symmetry_2
_geom_bond_publ_flag
C1 H1A 0.96(2) . ?
C1 H1B 0.93(2) . ?
C1 C2 1.519(3) . ?
C1 N2 1.450(2) . ?
C2 N1 1.340(2) . ?
C2 O1 1.227(2) . ?
C3 H3A 1.00(2) . ?
C3 H3B 0.98(3) . ?
C3 C4 1.515(3) . ?
C3 N1 1.461(2) . ?
C4 H4A 0.98(2) . ?
C4 H4B 0.94(2) . ?
C4 C5 1.525(3) . ?
C5 H5AA 0.9700 . ?
C5 H5AB 0.9700 . ?
C5 H5BC 0.9700 . ?
C5 H5BD 0.9700 . ?
C5 C6 1.544(3) . ?
C5 C6A 1.651(19) . ?
C6 H6A 1.02(2) . ?
C6 H6B 0.99(3) . ?
C6 C7 1.526(3) . ?
C6A H6AA 0.9700 . ?
C6A H6AB 0.9700 . ?
C6A C7A 1.53(3) . ?
C7 H7A 1.05(3) . ?
C7 H7B 1.02(3) . ?
C7 C8 1.541(3) . ?
C7A H7AA 0.9700 . ?
C7A H7AB 0.9700 . ?
C7A C8 1.66(2) . ?
C8 H8AA 0.9700 . ?
C8 H8AB 0.9700 . ?
C8 H8BC 0.9700 . ?
C8 H8BD 0.9700 . ?
C8 C9 1.521(3) . ?
C9 H9A 0.99(2) . ?
C9 H9B 1.05(2) . ?
C9 C10 1.528(3) . ?
C10 H10A 1.01(2) . ?
C10 H10B 0.99(2) . ?
C10 C11 1.520(3) . ?
C11 H11A 0.98(2) . ?
C11 H11B 0.98(2) . ?
C11 C12 1.534(3) . ?
C12 H12A 0.99(2) . ?
C12 H12B 1.01(3) . ?
C12 C13 1.516(3) . ?
C13 H13A 0.93(2) . ?
C13 H13B 0.98(2) . ?
C13 C14 1.509(3) . ?
C14 O2 1.208(2) . ?
C14 S1 1.7802(18) . ?
C15 H15A 0.95(2) . ?
C15 H15B 0.95(2) . ?
C15 C16 1.511(3) . ?
C15 S1 1.8114(19) . ?
C16 H16A 0.94(2) . ?
C16 H16B 0.93(2) . ?
C16 C17 1.514(3) . ?
C17 N2 1.359(2) . ?
C17 O3 1.230(2) . ?
C18 H18A 1.00(2) . ?
C18 H18B 1.04(3) . ?
C18 C19 1.517(2) . ?
C18 N2 1.465(2) . ?
C19 C20 1.390(3) . ?
C19 C24 1.389(3) . ?
C20 H20 0.95(2) . ?
C20 C21 1.388(3) . ?
C21 H21 0.96(2) . ?
C21 C22 1.374(3) . ?
C22 H22 0.95(2) . ?
C22 C23 1.376(3) . ?
C23 H23 0.96(3) . ?
C23 C24 1.390(3) . ?
C24 H24 0.97(2) . ?
N1 H1 0.80(2) . ?
C25 H25A 0.95(2) . ?
C25 H25B 0.95(2) . ?
C25 C26 1.527(3) . ?
C25 N4 1.449(2) . ?
C26 N3 1.336(2) . ?
C26 O4 1.232(2) . ?
C27 H27A 0.95(2) . ?
C27 H27B 1.01(2) . ?
C27 C28 1.519(3) . ?
C27 N3 1.456(3) . ?
C28 H28A 0.97(2) . ?
C28 H28B 0.99(2) . ?
C28 C29 1.515(3) . ?
C29 H29A 0.99(2) . ?
C29 H29B 0.99(2) . ?
C29 C30 1.528(3) . ?
C30 H30A 0.95(2) . ?
C30 H30B 1.00(2) . ?
C30 C31 1.534(3) . ?
C31 H31A 0.96(3) . ?
C31 H31B 1.01(2) . ?
C31 C32 1.532(3) . ?
C32 H32A 0.97(2) . ?
C32 H32B 0.99(3) . ?
C32 C33 1.518(4) . ?
C33 H33A 0.95(3) . ?
C33 H33B 0.99(3) . ?
C33 C34 1.535(3) . ?
C34 H34A 1.06(3) . ?
C34 H34B 1.02(3) . ?
C34 C35 1.516(3) . ?
C35 H35A 1.02(2) . ?
C35 H35B 1.10(3) . ?
C35 C36 1.527(3) . ?
C36 H36A 1.02(2) . ?
C36 H36B 1.11(2) . ?
C36 C37 1.537(3) . ?
C37 H37A 0.94(2) . ?
C37 H37B 0.96(3) . ?
C37 C38 1.506(3) . ?
C38 O5 1.205(2) . ?
C38 S2 1.7641(19) . ?
C39 H39A 0.92(2) . ?
C39 H39B 0.97(2) . ?
C39 C40 1.514(3) . ?
C39 S2 1.813(2) . ?
C40 H40A 0.95(2) . ?
C40 H40B 0.96(2) . ?
C40 C41 1.520(2) . ?
C41 N4 1.346(2) . ?
C41 O6 1.237(2) . ?
C42 H42A 0.98(2) . ?
C42 H42B 0.94(3) . ?
C42 C43 1.516(3) . ?
C42 N4 1.463(2) . ?
C43 C44 1.395(3) . ?
C43 C48 1.392(3) . ?
C44 H44 0.95(2) . ?
C44 C45 1.393(3) . ?
C45 H45 0.94(3) . ?
C45 C46 1.377(3) . ?
C46 H46 0.96(2) . ?
C46 C47 1.382(3) . ?
C47 H47 0.99(2) . ?
C47 C48 1.385(3) . ?
C48 H48 0.96(2) . ?
N3 H3 0.80(2) . ?

loop_
_geom_torsion_atom_site_label_1
_geom_torsion_atom_site_label_2
_geom_torsion_atom_site_label_3
_geom_torsion_atom_site_label_4
_geom_torsion
_geom_torsion_site_symmetry_1
_geom_torsion_site_symmetry_2
_geom_torsion_site_symmetry_3
_geom_torsion_site_symmetry_4
_geom_torsion_publ_flag
C1 C2 N1 C3 -176.81(17) . . . . ?
C2 C1 N2 C17 -91.1(2) . . . . ?
C2 C1 N2 C18 93.1(2) . . . . ?
C3 C4 C5 C6 170.00(17) . . . . ?
C3 C4 C5 C6A -147.1(8) . . . . ?
C4 C3 N1 C2 -127.45(19) . . . . ?
C4 C5 C6 C7 57.3(2) . . . . ?
C4 C5 C6A C7A -83.5(13) . . . . ?
C5 C6 C7 C8 167.75(18) . . . . ?
C5 C6A C7A C8 173.2(10) . . . . ?
C6 C7 C8 C9 170.31(18) . . . . ?
C6A C7A C8 C9 -88.8(15) . . . . ?
C7 C8 C9 C10 -92.5(2) . . . . ?
C7A C8 C9 C10 -62.4(11) . . . . ?
C8 C9 C10 C11 158.65(17) . . . . ?
C9 C10 C11 C12 -68.6(2) . . . . ?
C10 C11 C12 C13 -55.5(3) . . . . ?
C11 C12 C13 C14 -172.35(19) . . . . ?
C12 C13 C14 O2 -0.1(3) . . . . ?
C12 C13 C14 S1 179.61(15) . . . . ?
C13 C14 S1 C15 179.78(14) . . . . ?
C15 C16 C17 N2 170.30(16) . . . . ?
C15 C16 C17 O3 -10.8(2) . . . . ?
C16 C15 S1 C14 -114.60(15) . . . . ?
C16 C17 N2 C1 -1.2(2) . . . . ?
C16 C17 N2 C18 174.34(16) . . . . ?
C18 C19 C20 C21 -178.81(18) . . . . ?
C18 C19 C24 C23 178.99(19) . . . . ?
C19 C18 N2 C1 70.4(2) . . . . ?
C19 C18 N2 C17 -105.39(19) . . . . ?
C19 C20 C21 C22 -0.4(3) . . . . ?
C20 C19 C24 C23 -0.1(3) . . . . ?
C20 C21 C22 C23 0.3(3) . . . . ?
C21 C22 C23 C24 -0.1(3) . . . . ?
C22 C23 C24 C19 0.0(3) . . . . ?
C24 C19 C20 C21 0.3(3) . . . . ?
N1 C3 C4 C5 179.96(16) . . . . ?
N2 C1 C2 N1 -1.9(3) . . . . ?
N2 C1 C2 O1 179.29(17) . . . . ?
N2 C18 C19 C20 -143.22(18) . . . . ?
N2 C18 C19 C24 37.7(3) . . . . ?
O1 C2 N1 C3 1.9(3) . . . . ?
O2 C14 S1 C15 -0.5(2) . . . . ?
O3 C17 N2 C1 179.87(16) . . . . ?
O3 C17 N2 C18 -4.6(3) . . . . ?
S1 C15 C16 C17 -70.25(19) . . . . ?
C25 C26 N3 C27 176.91(17) . . . . ?
C26 C25 N4 C41 90.0(2) . . . . ?
C26 C25 N4 C42 -81.2(2) . . . . ?
C27 C28 C29 C30 -175.99(19) . . . . ?
C28 C27 N3 C26 -85.1(2) . . . . ?
C28 C29 C30 C31 -168.8(2) . . . . ?
C29 C30 C31 C32 68.8(3) . . . . ?
C30 C31 C32 C33 61.3(3) . . . . ?
C31 C32 C33 C34 164.8(2) . . . . ?
C32 C33 C34 C35 56.8(3) . . . . ?
C33 C34 C35 C36 174.3(2) . . . . ?
C34 C35 C36 C37 -75.4(3) . . . . ?
C35 C36 C37 C38 -66.9(3) . . . . ?
C36 C37 C38 O5 -59.8(3) . . . . ?
C36 C37 C38 S2 119.44(17) . . . . ?
C37 C38 S2 C39 -173.61(15) . . . . ?
C39 C40 C41 N4 173.65(16) . . . . ?
C39 C40 C41 O6 -5.7(2) . . . . ?
C40 C39 S2 C38 80.13(16) . . . . ?
C40 C41 N4 C25 9.5(2) . . . . ?
C40 C41 N4 C42 -179.44(15) . . . . ?
C42 C43 C44 C45 -179.8(2) . . . . ?
C42 C43 C48 C47 179.36(19) . . . . ?
C43 C42 N4 C25 -99.5(2) . . . . ?
C43 C42 N4 C41 88.8(2) . . . . ?
C43 C44 C45 C46 0.4(3) . . . . ?
C44 C43 C48 C47 -0.4(3) . . . . ?
C44 C45 C46 C47 -0.2(4) . . . . ?
C45 C46 C47 C48 -0.2(3) . . . . ?
C46 C47 C48 C43 0.5(3) . . . . ?
C48 C43 C44 C45 0.0(3) . . . . ?
N3 C27 C28 C29 -65.1(2) . . . . ?
N4 C25 C26 N3 172.74(16) . . . . ?
N4 C25 C26 O4 -7.0(3) . . . . ?
N4 C42 C43 C44 -163.32(18) . . . . ?
N4 C42 C43 C48 16.9(3) . . . . ?
O4 C26 N3 C27 -3.4(3) . . . . ?
O5 C38 S2 C39 5.6(2) . . . . ?
O6 C41 N4 C25 -171.14(16) . . . . ?
O6 C41 N4 C42 -0.1(2) . . . . ?
S2 C39 C40 C41 165.98(13) . . . . ?

loop_
_exptl_oxdiff_crystal_face_indexfrac_h
_exptl_oxdiff_crystal_face_indexfrac_k
_exptl_oxdiff_crystal_face_indexfrac_l
_exptl_oxdiff_crystal_face_x
_exptl_oxdiff_crystal_face_y
_exptl_oxdiff_crystal_face_z
-0.0001 -1.0000 0.9993 -0.0840 0.0350 0.0608
0.0001 1.0000 -0.9993 0.0840 -0.0350 -0.0608
-0.0002 0.0000 0.9998 0.0089 0.0081 0.0480
0.0002 -0.0000 -0.9998 -0.0089 -0.0081 -0.0480
1.0003 0.0013 0.0010 -0.0375 -0.1498 0.0415
-1.0003 -0.0013 -0.0010 0.0375 0.1498 -0.0415
-0.0004 1.0000 1.0003 0.1019 -0.0188 0.0353
2.0001 2.0027 1.0028 0.1199 -0.3453 0.1056
-1.0008 -0.0013 1.9986 0.0553 0.1660 0.0545
